data_4037097
loop_
_publ_author_name
'Zheng, Liyao'
'Bin, Yunhui'
'Wang, Yunpeng'
'Hua, Ruimao'

_publ_section_title
;
 Synthesis of Natural Product-like Polyheterocycles via One-Pot Cascade
 Oximation, C-H Activation, and Alkyne Annulation.
;
_journal_issue 19
_journal_name_full 'The Journal of organic chemistry'
_journal_page_first 8911
_journal_page_last 8919
_journal_paper_doi 10.1021/acs.joc.6b01460
_journal_volume 81
_journal_year 2016
_chemical_formula_moiety 'C16 H19 N O'
_chemical_formula_sum 'C16 H19 N O'
_chemical_formula_weight 241.32
_space_group_IT_number 11
_space_group_name_Hall '-P 2yb'
_space_group_name_H-M_alt 'P 1 21/m 1'
_symmetry_cell_setting monoclinic
_symmetry_space_group_name_Hall '-P 2yb'
_symmetry_space_group_name_H-M 'P 1 21/m 1'
_atom_sites_solution_hydrogens geom
_atom_sites_solution_primary direct
_atom_sites_solution_secondary difmap
_audit_creation_method SHELXL-97
_cell_angle_alpha 90.00
_cell_angle_beta 91.27(3)
_cell_angle_gamma 90.00
_cell_formula_units_Z 2
_cell_length_a 8.686(2)
_cell_length_b 7.044(2)
_cell_length_c 10.612(6)
_cell_measurement_reflns_used 54
_cell_measurement_temperature 295(2)
_cell_measurement_theta_max 17.60
_cell_measurement_theta_min 2.37
_cell_volume 649.1(4)
_computing_cell_refinement 'XSCANS (Bruker, 1997)'
_computing_data_collection 'XSCANS (Bruker, 1997)'
_computing_data_reduction 'XSCANS (Bruker, 1997)'
_computing_molecular_graphics 'SHELXTL (Bruker, 1997)'
_computing_publication_material 'SHELXTL (Bruker, 1997)'
_computing_structure_refinement 'SHELXL-97 (Sheldrick, 1997)'
_computing_structure_solution 'SHELXS-97 (Sheldrick, 1990)'
_diffrn_ambient_temperature 295(2)
_diffrn_measured_fraction_theta_full 0.999
_diffrn_measured_fraction_theta_max 0.999
_diffrn_measurement_device_type 'Bruker P4'
_diffrn_measurement_method '\w scans'
_diffrn_radiation_monochromator graphite
_diffrn_radiation_source 'fine-focus sealed tube'
_diffrn_radiation_type MoK\a
_diffrn_radiation_wavelength 0.71073
_diffrn_reflns_av_R_equivalents 0.0611
_diffrn_reflns_av_sigmaI/netI 0.0521
_diffrn_reflns_limit_h_max 10
_diffrn_reflns_limit_h_min -1
_diffrn_reflns_limit_k_max 1
_diffrn_reflns_limit_k_min -8
_diffrn_reflns_limit_l_max 12
_diffrn_reflns_limit_l_min -12
_diffrn_reflns_number 1838
_diffrn_reflns_theta_full 25.50
_diffrn_reflns_theta_max 25.50
_diffrn_reflns_theta_min 1.92
_diffrn_standards_decay_% 0
_diffrn_standards_interval_count 97
_diffrn_standards_number 3
_exptl_absorpt_coefficient_mu 0.076
_exptl_absorpt_correction_type none
_exptl_crystal_colour colorless
_exptl_crystal_density_diffrn 1.235
_exptl_crystal_density_meas ?
_exptl_crystal_density_method 'not measured'
_exptl_crystal_description block
_exptl_crystal_F_000 260
_exptl_crystal_size_max 0.60
_exptl_crystal_size_mid 0.40
_exptl_crystal_size_min 0.20
_refine_diff_density_max 0.200
_refine_diff_density_min -0.175
_refine_diff_density_rms 0.040
_refine_ls_extinction_coef 0.175(4)
_refine_ls_extinction_expression Fc^*^=kFc[1+0.001xFc^2^\l^3^/sin(2\q)]^-1/4^
_refine_ls_extinction_method SHELXL
_refine_ls_goodness_of_fit_ref 1.020
_refine_ls_hydrogen_treatment constr
_refine_ls_matrix_type full
_refine_ls_number_parameters 113
_refine_ls_number_reflns 1319
_refine_ls_number_restraints 3
_refine_ls_restrained_S_all 1.031
_refine_ls_R_factor_all 0.0862
_refine_ls_R_factor_gt 0.0534
_refine_ls_shift/su_max 0.000
_refine_ls_shift/su_mean 0.000
_refine_ls_structure_factor_coef Fsqd
_refine_ls_weighting_details 'calc w=1/[\s^2^(Fo^2^)+(0.0010P)^2^+0.3000P] where P=(Fo^2^+2Fc^2^)/3'
_refine_ls_weighting_scheme calc
_refine_ls_wR_factor_gt 0.1022
_refine_ls_wR_factor_ref 0.1165
_reflns_number_gt 805
_reflns_number_total 1319
_reflns_threshold_expression I>2sigma(I)
_cod_data_source_file jo6b01460_si_003.cif
_cod_data_source_block huarm-49
_cod_depositor_comments
;
The following automatic conversions were performed:

data item '_symmetry_cell_setting' value 'Monoclinic' was changed to
'monoclinic' in accordance with the
/home/saulius/struct/COD-crude-data/automatic-downloads/DataCite-retrospective/ACS/depositions/lib/dictionaries/cif_core.dic
dictionary named 'cif_core.dic' version 2.4.2 last updated on
2011-04-26.

data item '_exptl_crystal_density_meas' value 'none' was changed to
'?' -- the value is perceived as not measured.

Automatic conversion script
Id: cif_fix_values 6909 2019-04-08 15:41:33Z antanas 
;
_cod_original_sg_symbol_H-M P2(1)/m
_cod_database_code 4037097

loop_
_symmetry_equiv_pos_as_xyz
'x, y, z'
'x, -y+1/2, z'
'-x, -y, -z'
'-x, y-1/2, -z'

loop_
_atom_site_label
_atom_site_type_symbol
_atom_site_fract_x
_atom_site_fract_y
_atom_site_fract_z
_atom_site_U_iso_or_equiv
_atom_site_adp_type
_atom_site_occupancy
_atom_site_symmetry_multiplicity
_atom_site_calc_flag
_atom_site_refinement_flags
O1 O 0.2683(2) 0.2500 0.23555(16) 0.0731(6) Uani 1 2 d SD
N1 N 0.3473(2) 0.2500 -0.1468(2) 0.0650(7) Uani 1 2 d S
C1 C 0.4089(4) 0.2955(6) 0.1857(3) 0.124(3) Uani 0.50 1 d PD
H1A H 0.4871 0.2643 0.2477 0.149 Uiso 0.50 1 d PR
H1B H 0.4123 0.4304 0.1733 0.149 Uiso 0.50 1 d PR
C2 C 0.4504(3) 0.2045(6) 0.0660(3) 0.0633(18) Uani 0.50 1 d PD
H2A H 0.4605 0.0698 0.0772 0.076 Uiso 0.50 1 d PR
H2B H 0.5456 0.2500 0.0355 0.076 Uiso 1 2 d SR
C3 C 0.2270(3) 0.2500 -0.2328(2) 0.0526(7) Uani 1 2 d S
C4 C 0.0762(3) 0.2500 -0.1956(2) 0.0475(6) Uani 1 2 d S
C5 C -0.1037(3) 0.2500 -0.0139(3) 0.0567(7) Uani 1 2 d S
H5 H -0.1897 0.2500 -0.0677 0.068 Uiso 1 2 calc SR
C6 C -0.1222(3) 0.2500 0.1125(3) 0.0633(8) Uani 1 2 d S
H6 H -0.2214 0.2500 0.1437 0.076 Uiso 1 2 calc SR
C7 C 0.0021(3) 0.2500 0.1971(3) 0.0613(8) Uani 1 2 d S
H7 H -0.0135 0.2500 0.2835 0.074 Uiso 1 2 calc SR
C8 C 0.1464(3) 0.2500 0.1514(2) 0.0541(7) Uani 1 2 d S
C9 C 0.1709(3) 0.2500 0.0211(2) 0.0460(6) Uani 1 2 d S
C10 C 0.3187(3) 0.2500 -0.0267(2) 0.0614(8) Uani 1 2 d SD
C11 C 0.0448(3) 0.2500 -0.0644(2) 0.0445(6) Uani 1 2 d S
C12 C -0.0624(3) 0.2500 -0.2848(3) 0.0639(8) Uani 1 2 d S
H12A H -0.1363 0.1589 -0.2567 0.096 Uiso 0.50 1 calc PR
H12B H -0.0305 0.2171 -0.3681 0.096 Uiso 0.50 1 calc PR
H12C H -0.1082 0.3740 -0.2862 0.096 Uiso 0.50 1 calc PR
C13 C 0.2799(3) 0.2500 -0.3701(2) 0.0598(8) Uani 1 2 d S
C14 C 0.4563(3) 0.2500 -0.3758(3) 0.0908(12) Uani 1 2 d S
H14A H 0.4967 0.3558 -0.3286 0.136 Uiso 0.50 1 calc PR
H14B H 0.4867 0.2603 -0.4619 0.136 Uiso 0.50 1 calc PR
H14C H 0.4958 0.1339 -0.3404 0.136 Uiso 0.50 1 calc PR
C15 C 0.2251(3) 0.0710(4) -0.43776(19) 0.0883(8) Uani 1 1 d .
H15A H 0.2518 0.0779 -0.5249 0.133 Uiso 1 1 calc R
H15B H 0.1154 0.0602 -0.4314 0.133 Uiso 1 1 calc R
H15C H 0.2736 -0.0378 -0.3996 0.133 Uiso 1 1 calc R

loop_
_atom_site_aniso_label
_atom_site_aniso_U_11
_atom_site_aniso_U_22
_atom_site_aniso_U_33
_atom_site_aniso_U_23
_atom_site_aniso_U_13
_atom_site_aniso_U_12
O1 0.0653(12) 0.1091(18) 0.0444(10) 0.000 -0.0115(9) 0.000
N1 0.0440(12) 0.103(2) 0.0473(12) 0.000 -0.0031(10) 0.000
C1 0.057(2) 0.257(9) 0.058(2) -0.012(5) -0.0166(17) -0.028(5)
C2 0.0505(17) 0.081(6) 0.0581(18) 0.001(2) -0.0133(14) -0.002(2)
C3 0.0528(15) 0.0577(17) 0.0470(14) 0.000 -0.0022(12) 0.000
C4 0.0471(13) 0.0516(16) 0.0433(13) 0.000 -0.0071(11) 0.000
C5 0.0430(13) 0.0656(19) 0.0612(16) 0.000 -0.0026(12) 0.000
C6 0.0520(15) 0.076(2) 0.0619(16) 0.000 0.0102(13) 0.000
C7 0.0679(17) 0.068(2) 0.0481(14) 0.000 0.0081(13) 0.000
C8 0.0578(15) 0.0608(18) 0.0435(13) 0.000 -0.0058(12) 0.000
C9 0.0483(13) 0.0487(16) 0.0410(12) 0.000 -0.0030(11) 0.000
C10 0.0445(14) 0.093(2) 0.0468(14) 0.000 -0.0067(12) 0.000
C11 0.0430(12) 0.0420(14) 0.0483(13) 0.000 -0.0026(11) 0.000
C12 0.0574(16) 0.077(2) 0.0564(15) 0.000 -0.0150(13) 0.000
C13 0.0646(17) 0.0705(19) 0.0445(14) 0.000 0.0034(12) 0.000
C14 0.073(2) 0.135(3) 0.0652(19) 0.000 0.0211(16) 0.000
C15 0.1090(18) 0.099(2) 0.0579(12) -0.0191(13) 0.0125(12) -0.0108(17)

loop_
_atom_type_symbol
_atom_type_description
_atom_type_scat_dispersion_real
_atom_type_scat_dispersion_imag
_atom_type_scat_source
C C 0.0033 0.0016 'International Tables Vol C Tables 4.2.6.8 and 6.1.1.4'
H H 0.0000 0.0000 'International Tables Vol C Tables 4.2.6.8 and 6.1.1.4'
N N 0.0061 0.0033 'International Tables Vol C Tables 4.2.6.8 and 6.1.1.4'
O O 0.0106 0.0060 'International Tables Vol C Tables 4.2.6.8 and 6.1.1.4'

loop_
_geom_angle_atom_site_label_1
_geom_angle_atom_site_label_2
_geom_angle_atom_site_label_3
_geom_angle
_geom_angle_site_symmetry_1
_geom_angle_site_symmetry_3
C8 O1 C1 115.3(2) . .
C10 N1 C3 119.4(2) . .
O1 C1 C2 117.7(4) . .
O1 C1 H1A 107.6 . .
C2 C1 H1A 108.0 . .
O1 C1 H1B 108.2 . .
C2 C1 H1B 107.6 . .
H1A C1 H1B 107.3 . .
C1 C2 C10 105.7(3) . .
C1 C2 H2A 110.3 . .
C10 C2 H2A 110.6 . .
C1 C2 H2B 112.2 . .
C10 C2 H2B 110.8 . .
H2A C2 H2B 107.3 . .
N1 C3 C4 121.7(2) . .
N1 C3 C13 113.0(2) . .
C4 C3 C13 125.3(2) . .
C3 C4 C11 119.0(2) . .
C3 C4 C12 124.7(2) . .
C11 C4 C12 116.4(2) . .
C6 C5 C11 120.4(2) . .
C6 C5 H5 119.8 . .
C11 C5 H5 119.8 . .
C5 C6 C7 122.2(3) . .
C5 C6 H6 118.9 . .
C7 C6 H6 118.9 . .
C8 C7 C6 118.8(2) . .
C8 C7 H7 120.6 . .
C6 C7 H7 120.6 . .
C7 C8 O1 118.3(2) . .
C7 C8 C9 120.9(2) . .
O1 C8 C9 120.7(2) . .
C10 C9 C8 121.4(2) . .
C10 C9 C11 118.4(2) . .
C8 C9 C11 120.2(2) . .
N1 C10 C9 123.6(2) . .
N1 C10 C2 118.3(2) . .
C9 C10 C2 116.7(2) . .
C9 C11 C5 117.5(2) . .
C9 C11 C4 117.8(2) . .
C5 C11 C4 124.7(2) . .
C4 C12 H12A 109.5 . .
C4 C12 H12B 109.5 . .
H12A C12 H12B 109.5 . .
C4 C12 H12C 109.5 . .
H12A C12 H12C 109.5 . .
H12B C12 H12C 109.5 . .
C15 C13 C15 111.9(2) . 2
C15 C13 C14 106.47(16) . .
C15 C13 C14 106.47(16) 2 .
C15 C13 C3 110.51(15) . .
C15 C13 C3 110.51(15) 2 .
C14 C13 C3 110.9(2) . .
C13 C14 H14A 109.5 . .
C13 C14 H14B 109.5 . .
H14A C14 H14B 109.5 . .
C13 C14 H14C 109.5 . .
H14A C14 H14C 109.5 . .
H14B C14 H14C 109.5 . .
C13 C15 H15A 109.5 . .
C13 C15 H15B 109.5 . .
H15A C15 H15B 109.5 . .
C13 C15 H15C 109.5 . .
H15A C15 H15C 109.5 . .
H15B C15 H15C 109.5 . .

loop_
_geom_bond_atom_site_label_1
_geom_bond_atom_site_label_2
_geom_bond_distance
_geom_bond_site_symmetry_2
O1 C8 1.370(3) .
O1 C1 1.380(4) .
N1 C10 1.304(3) .
N1 C3 1.372(3) .
C1 C2 1.474(5) .
C1 H1A 0.9600 .
C1 H1B 0.9600 .
C2 C10 1.526(4) .
C2 H2A 0.9600 .
C2 H2B 0.9504 .
C3 C4 1.376(3) .
C3 C13 1.537(4) .
C4 C11 1.425(3) .
C4 C12 1.515(3) .
C5 C6 1.354(4) .
C5 C11 1.408(3) .
C5 H5 0.9300 .
C6 C7 1.388(4) .
C6 H6 0.9300 .
C7 C8 1.354(4) .
C7 H7 0.9300 .
C8 C9 1.403(3) .
C9 C10 1.391(3) .
C9 C11 1.407(3) .
C10 C2 1.526(4) 2
C12 H12A 0.9600 .
C12 H12B 0.9600 .
C12 H12C 0.9600 .
C13 C15 1.522(3) .
C13 C15 1.522(3) 2
C13 C14 1.535(4) .
C14 H14A 0.9600 .
C14 H14B 0.9600 .
C14 H14C 0.9600 .
C15 H15A 0.9600 .
C15 H15B 0.9600 .
C15 H15C 0.9600 .
